data_2243541
loop_
_publ_author_name
'Wodajo, Ayalew T.'
'Tran, Thi Thanh Van'
'Truong, Hong Hieu'
'Tskhovrebov, Alexander G.'
'Le, The Duan'
'Khrustalev, Victor N.'
'Le, Tuan Anh'

_publ_section_title
;
 Synthesis by deamination reaction and crystal structure at 120K of
 (16<i>Z</i>,19<i>E</i>)-18-oxo-<i>N</i>-(pyridin-2-yl)-6,7,9,10-tetrahydro-18<i>H</i>-dibenzo[<i>h</i>,<i>o</i>][1,4,7]trioxacyclohexadecine-17-carboxamide
;
_journal_coeditor_code YK2136
_journal_issue 9
_journal_name_full 'Acta Crystallographica Section E'
_journal_page_first 1454
_journal_page_last 1457
_journal_paper_doi 10.1107/S2056989020010968
_journal_volume 76
_journal_year 2020
_chemical_formula_iupac 'C27 H24 N2 O5'
_chemical_formula_moiety 'C27 H24 N2 O5'
_chemical_formula_sum 'C27 H24 N2 O5'
_chemical_formula_weight 456.48
_chemical_name_systematic
(16<i>Z</i>,19<i>E</i>)-18-Oxo-<i>N</i>-(pyridin-2-yl)-6,7,9,10-tetrahydro-18<i>H</i>-dibenzo[<i>h</i>,<i>o</i>][1,4,7]trioxacyclohexadecine-17-carboxamide
_space_group_crystal_system monoclinic
_space_group_IT_number 14
_space_group_name_Hall '-P 2ybc'
_space_group_name_H-M_alt 'P 1 21/c 1'
_atom_sites_solution_hydrogens mixed
_atom_sites_solution_primary difmap
_atom_sites_solution_secondary difmap
_audit_creation_method SHELXL-2014/6
_cell_angle_alpha 90
_cell_angle_beta 97.552(8)
_cell_angle_gamma 90
_cell_formula_units_Z 4
_cell_length_a 17.021(6)
_cell_length_b 16.519(5)
_cell_length_c 8.079(3)
_cell_measurement_reflns_used 1174
_cell_measurement_temperature 120(2)
_cell_measurement_theta_max 23.8
_cell_measurement_theta_min 2.5
_cell_volume 2251.9(13)
_computing_cell_refinement
;
SAINT (Bruker, 2001)
;
_computing_data_collection
;
APEX2 (Bruker, 2005)
;
_computing_data_reduction
;
SAINT (Bruker, 2001)
;
_computing_molecular_graphics
;
SHELXTL (Sheldrick, 2015<i>b</i>)
;
_computing_publication_material
;
SHELXTL (Sheldrick, 2015<i>b</i>)
;
_computing_structure_refinement
;
SHELXL (Sheldrick, 2015<i>b</i>)
;
_computing_structure_solution
;
SHELXT (Sheldrick, 2015<i>a</i>)
;
_diffrn_ambient_temperature 120(2)
_diffrn_measured_fraction_theta_full 0.999
_diffrn_measured_fraction_theta_max 0.998
_diffrn_measurement_device_type 'Bruker APEXII CCD'
_diffrn_measurement_method '\f and \w scans'
_diffrn_radiation_type MoK\a
_diffrn_radiation_wavelength 0.71073
_diffrn_reflns_av_R_equivalents 0.0996
_diffrn_reflns_av_unetI/netI 0.1139
_diffrn_reflns_limit_h_max 20
_diffrn_reflns_limit_h_min -14
_diffrn_reflns_limit_k_max 20
_diffrn_reflns_limit_k_min -19
_diffrn_reflns_limit_l_max 9
_diffrn_reflns_limit_l_min -9
_diffrn_reflns_number 13715
_diffrn_reflns_theta_full 25.242
_diffrn_reflns_theta_max 25.997
_diffrn_reflns_theta_min 2.414
_diffrn_source 'fine-focus sealed tube'
_exptl_absorpt_coefficient_mu 0.094
_exptl_absorpt_correction_T_max 0.987
_exptl_absorpt_correction_T_min 0.975
_exptl_absorpt_correction_type multi-scan
_exptl_absorpt_process_details
;
(SADABS; Sheldrick, 2003)
;
_exptl_crystal_colour light-yellow
_exptl_crystal_density_diffrn 1.346
_exptl_crystal_description plate
_exptl_crystal_F_000 960
_exptl_crystal_size_max 0.20
_exptl_crystal_size_mid 0.20
_exptl_crystal_size_min 0.05
_refine_diff_density_max 0.239
_refine_diff_density_min -0.272
_refine_ls_extinction_method none
_refine_ls_goodness_of_fit_ref 0.966
_refine_ls_hydrogen_treatment mixed
_refine_ls_matrix_type full
_refine_ls_number_parameters 310
_refine_ls_number_reflns 4398
_refine_ls_number_restraints 0
_refine_ls_restrained_S_all 0.966
_refine_ls_R_factor_all 0.1351
_refine_ls_R_factor_gt 0.0600
_refine_ls_shift/su_max 0.000
_refine_ls_shift/su_mean 0.000
_refine_ls_structure_factor_coef Fsqd
_refine_ls_weighting_details 'w=1/[\s^2^(Fo^2^)+(0.0735P)^2^] where P=(Fo^2^+2Fc^2^)/3'
_refine_ls_weighting_scheme calc
_refine_ls_wR_factor_gt 0.1326
_refine_ls_wR_factor_ref 0.1689
_reflns_number_gt 2301
_reflns_number_total 4398
_reflns_threshold_expression 'I > 2\s(I)'
_cod_data_source_file yk2136sup1.cif
_cod_data_source_block I
_cod_original_sg_symbol_H-M 'P 21/c'
_cod_database_code 2243541
_shelx_space_group_comment
;
The symmetry employed for this shelxl refinement is uniquely defined
by the following loop, which should always be used as a source of
symmetry information in preference to the above space-group names.
They are only intended as comments.
;
_shelx_estimated_absorpt_t_min 0.982
_shelx_estimated_absorpt_t_max 0.995
_shelxl_version_number 2014/6

loop_
_space_group_symop_operation_xyz
'x, y, z'
'-x, y+1/2, -z+1/2'
'-x, -y, -z'
'x, -y-1/2, z-1/2'

loop_
_atom_site_type_symbol
_atom_site_label
_atom_site_fract_x
_atom_site_fract_y
_atom_site_fract_z
_atom_site_U_iso_or_equiv
_atom_site_adp_type
_atom_site_calc_flag
_atom_site_occupancy
_atom_site_disorder_assembly
_atom_site_disorder_group
N N1 0.81155(16) 0.57786(15) 0.3654(4) 0.0314(7) Uani d 1 . .
H H1N 0.7620(19) 0.5900(19) 0.327(4) 0.038 Uiso d 1 . .
N N2 0.84697(15) 0.67951(15) 0.1997(4) 0.0370(7) Uani d 1 . .
C C1 0.39211(18) 0.41274(18) 0.1565(4) 0.0323(8) Uani d 1 . .
H H1 0.4052 0.4436 0.0648 0.039 Uiso calc 1 . .
C C2 0.31862(19) 0.37494(19) 0.1440(5) 0.0354(8) Uani d 1 . .
H H2 0.2822 0.3795 0.0447 0.043 Uiso calc 1 . .
C C3 0.29920(19) 0.33067(19) 0.2777(5) 0.0368(9) Uani d 1 . .
H H3 0.2496 0.3037 0.2694 0.044 Uiso calc 1 . .
C C4 0.35155(19) 0.32526(18) 0.4240(5) 0.0342(8) Uani d 1 . .
H H4 0.3369 0.2958 0.5161 0.041 Uiso calc 1 . .
C C4A 0.42529(18) 0.36265(17) 0.4368(4) 0.0290(8) Uani d 1 . .
O O5 0.47971(12) 0.35990(12) 0.5778(3) 0.0328(6) Uani d 1 . .
C C6 0.4577(2) 0.31983(18) 0.7232(4) 0.0335(8) Uani d 1 . .
H H6A 0.4500 0.2613 0.7007 0.040 Uiso calc 1 . .
H H6B 0.4073 0.3425 0.7517 0.040 Uiso calc 1 . .
C C7 0.5223(2) 0.3323(2) 0.8653(4) 0.0400(9) Uani d 1 . .
H H7A 0.5320 0.3909 0.8830 0.048 Uiso calc 1 . .
H H7B 0.5060 0.3094 0.9688 0.048 Uiso calc 1 . .
O O8 0.59254(13) 0.29397(13) 0.8301(3) 0.0391(6) Uani d 1 . .
C C9 0.6507(2) 0.2893(2) 0.9744(4) 0.0428(9) Uani d 1 . .
H H9A 0.6300 0.2570 1.0623 0.051 Uiso calc 1 . .
H H9B 0.6632 0.3443 1.0189 0.051 Uiso calc 1 . .
C C10 0.7239(2) 0.2505(2) 0.9269(4) 0.0411(9) Uani d 1 . .
H H10A 0.7614 0.2398 1.0290 0.049 Uiso calc 1 . .
H H10B 0.7099 0.1980 0.8719 0.049 Uiso calc 1 . .
O O11 0.76185(13) 0.30110(12) 0.8158(3) 0.0364(6) Uani d 1 . .
C C11A 0.80461(18) 0.36681(18) 0.8857(4) 0.0304(8) Uani d 1 . .
C C12 0.85596(19) 0.3632(2) 1.0331(4) 0.0386(9) Uani d 1 . .
H H12 0.8594 0.3154 1.0991 0.046 Uiso calc 1 . .
C C13 0.9026(2) 0.4302(2) 1.0842(5) 0.0440(9) Uani d 1 . .
H H13 0.9373 0.4287 1.1863 0.053 Uiso calc 1 . .
C C14 0.89803(19) 0.4990(2) 0.9853(4) 0.0389(9) Uani d 1 . .
H H14 0.9307 0.5443 1.0190 0.047 Uiso calc 1 . .
C C15 0.84686(18) 0.5026(2) 0.8396(4) 0.0358(8) Uani d 1 . .
H H15 0.8443 0.5503 0.7735 0.043 Uiso calc 1 . .
C C15A 0.79813(18) 0.43628(18) 0.7869(4) 0.0293(8) Uani d 1 . .
C C16 0.73583(18) 0.43972(17) 0.6437(4) 0.0284(7) Uani d 1 . .
H H16 0.6877 0.4133 0.6588 0.034 Uiso calc 1 . .
C C17 0.73683(18) 0.47504(16) 0.4934(4) 0.0260(7) Uani d 1 . .
C C18 0.66355(17) 0.48163(17) 0.3709(4) 0.0283(8) Uani d 1 . .
O O18 0.66282(13) 0.52429(13) 0.2450(3) 0.0376(6) Uani d 1 . .
C C19 0.59118(18) 0.43833(17) 0.4033(4) 0.0289(8) Uani d 1 . .
H H19 0.5920 0.4063 0.5011 0.035 Uiso calc 1 . .
C C20 0.52515(18) 0.44386(17) 0.2969(4) 0.0282(7) Uani d 1 . .
H H20 0.5289 0.4775 0.2028 0.034 Uiso calc 1 . .
C C20A 0.44743(17) 0.40665(17) 0.3006(4) 0.0273(7) Uani d 1 . .
C C21 0.81515(18) 0.50452(18) 0.4451(4) 0.0288(8) Uani d 1 . .
O O21 0.87634(12) 0.46652(13) 0.4817(3) 0.0381(6) Uani d 1 . .
C C22 0.87370(18) 0.62108(17) 0.3072(4) 0.0292(7) Uani d 1 . .
C C23 0.95325(18) 0.60770(18) 0.3617(4) 0.0301(8) Uani d 1 . .
H H23 0.9696 0.5666 0.4410 0.036 Uiso calc 1 . .
C C24 1.00802(19) 0.6561(2) 0.2971(4) 0.0355(8) Uani d 1 . .
H H24 1.0631 0.6481 0.3305 0.043 Uiso calc 1 . .
C C25 0.9825(2) 0.7161(2) 0.1840(5) 0.0417(9) Uani d 1 . .
H H25 1.0192 0.7501 0.1382 0.050 Uiso calc 1 . .
C C26 0.9017(2) 0.7254(2) 0.1394(5) 0.0438(10) Uani d 1 . .
H H26 0.8839 0.7666 0.0615 0.053 Uiso calc 1 . .

loop_
_atom_site_aniso_label
_atom_site_aniso_U_11
_atom_site_aniso_U_22
_atom_site_aniso_U_33
_atom_site_aniso_U_12
_atom_site_aniso_U_13
_atom_site_aniso_U_23
N1 0.0264(14) 0.0261(14) 0.0424(18) 0.0027(12) 0.0064(13) 0.0087(13)
N2 0.0330(15) 0.0306(15) 0.0483(19) 0.0036(13) 0.0081(14) 0.0128(14)
C1 0.0338(18) 0.0260(17) 0.037(2) 0.0007(14) 0.0067(16) -0.0016(15)
C2 0.0296(18) 0.0328(18) 0.044(2) 0.0021(15) 0.0055(16) -0.0072(17)
C3 0.0319(18) 0.0277(18) 0.053(2) -0.0039(15) 0.0136(17) -0.0101(17)
C4 0.0352(19) 0.0222(16) 0.048(2) -0.0020(14) 0.0158(17) 0.0009(16)
C4A 0.0315(17) 0.0189(16) 0.038(2) 0.0017(14) 0.0080(15) 0.0003(14)
O5 0.0388(13) 0.0274(12) 0.0334(14) -0.0016(10) 0.0091(11) 0.0052(10)
C6 0.046(2) 0.0230(16) 0.035(2) 0.0019(15) 0.0185(16) 0.0036(15)
C7 0.052(2) 0.0347(19) 0.036(2) 0.0038(17) 0.0167(17) 0.0016(16)
O8 0.0459(14) 0.0396(14) 0.0328(14) 0.0032(11) 0.0094(11) 0.0011(11)
C9 0.053(2) 0.045(2) 0.030(2) -0.0063(18) 0.0018(18) 0.0089(17)
C10 0.052(2) 0.036(2) 0.033(2) -0.0056(17) 0.0012(17) 0.0130(16)
O11 0.0494(14) 0.0264(12) 0.0326(14) -0.0041(10) 0.0030(11) 0.0038(10)
C11A 0.0341(18) 0.0297(17) 0.0280(19) 0.0026(14) 0.0058(15) -0.0051(15)
C12 0.0406(19) 0.043(2) 0.031(2) 0.0058(17) 0.0032(16) 0.0031(17)
C13 0.036(2) 0.060(2) 0.035(2) 0.0046(18) 0.0014(16) -0.012(2)
C14 0.0308(18) 0.045(2) 0.040(2) -0.0020(16) 0.0038(16) -0.0132(18)
C15 0.0303(17) 0.0365(19) 0.041(2) 0.0004(15) 0.0061(16) -0.0066(16)
C15A 0.0293(17) 0.0279(17) 0.0311(19) 0.0032(14) 0.0053(15) -0.0030(15)
C16 0.0321(17) 0.0189(15) 0.034(2) -0.0030(13) 0.0057(14) -0.0030(14)
C17 0.0336(18) 0.0142(14) 0.0305(19) 0.0014(13) 0.0056(14) -0.0012(13)
C18 0.0302(17) 0.0185(15) 0.036(2) 0.0013(13) 0.0022(15) -0.0011(15)
O18 0.0383(13) 0.0349(13) 0.0389(15) -0.0051(11) 0.0025(11) 0.0145(11)
C19 0.0360(18) 0.0209(16) 0.0307(19) -0.0001(14) 0.0071(15) 0.0027(14)
C20 0.0364(19) 0.0178(15) 0.0311(19) -0.0013(13) 0.0069(15) 0.0017(13)
C20A 0.0265(16) 0.0171(15) 0.038(2) -0.0023(13) 0.0057(15) -0.0041(14)
C21 0.0318(18) 0.0236(16) 0.0310(19) 0.0016(14) 0.0037(15) -0.0004(14)
O21 0.0321(13) 0.0325(12) 0.0506(16) 0.0076(11) 0.0084(11) 0.0094(11)
C22 0.0322(17) 0.0194(15) 0.037(2) -0.0002(14) 0.0073(15) -0.0020(14)
C23 0.0319(18) 0.0255(16) 0.033(2) 0.0019(14) 0.0065(15) -0.0005(15)
C24 0.0322(18) 0.0316(18) 0.043(2) -0.0005(15) 0.0059(16) -0.0023(16)
C25 0.037(2) 0.037(2) 0.054(3) -0.0060(16) 0.0131(17) 0.0098(18)
C26 0.042(2) 0.035(2) 0.055(3) 0.0005(17) 0.0094(18) 0.0177(18)

loop_
_atom_type_symbol
_atom_type_description
_atom_type_scat_dispersion_real
_atom_type_scat_dispersion_imag
_atom_type_scat_source
C C 0.0033 0.0016 'International Tables Vol C Tables 4.2.6.8 and 6.1.1.4'
H H 0.0000 0.0000 'International Tables Vol C Tables 4.2.6.8 and 6.1.1.4'
N N 0.0061 0.0033 'International Tables Vol C Tables 4.2.6.8 and 6.1.1.4'
O O 0.0106 0.0060 'International Tables Vol C Tables 4.2.6.8 and 6.1.1.4'

loop_
_geom_angle_atom_site_label_1
_geom_angle_atom_site_label_2
_geom_angle_atom_site_label_3
_geom_angle_site_symmetry_1
_geom_angle_site_symmetry_3
_geom_angle
_geom_angle_publ_flag
C21 N1 C22 . . 128.1(3) ?
C21 N1 H1N . . 110(2) ?
C22 N1 H1N . . 120(2) ?
C22 N2 C26 . . 116.8(3) ?
C2 C1 C20A . . 121.9(3) ?
C2 C1 H1 . . 119.1 ?
C20A C1 H1 . . 119.1 ?
C3 C2 C1 . . 119.2(3) ?
C3 C2 H2 . . 120.4 ?
C1 C2 H2 . . 120.4 ?
C2 C3 C4 . . 120.5(3) ?
C2 C3 H3 . . 119.7 ?
C4 C3 H3 . . 119.7 ?
C3 C4 C4A . . 120.5(3) ?
C3 C4 H4 . . 119.7 ?
C4A C4 H4 . . 119.7 ?
O5 C4A C4 . . 123.5(3) ?
O5 C4A C20A . . 116.4(3) ?
C4 C4A C20A . . 120.1(3) ?
C4A O5 C6 . . 118.2(2) ?
O5 C6 C7 . . 108.6(3) ?
O5 C6 H6A . . 110.0 ?
C7 C6 H6A . . 110.0 ?
O5 C6 H6B . . 110.0 ?
C7 C6 H6B . . 110.0 ?
H6A C6 H6B . . 108.3 ?
O8 C7 C6 . . 109.9(3) ?
O8 C7 H7A . . 109.7 ?
C6 C7 H7A . . 109.7 ?
O8 C7 H7B . . 109.7 ?
C6 C7 H7B . . 109.7 ?
H7A C7 H7B . . 108.2 ?
C7 O8 C9 . . 112.0(3) ?
O8 C9 C10 . . 109.0(3) ?
O8 C9 H9A . . 109.9 ?
C10 C9 H9A . . 109.9 ?
O8 C9 H9B . . 109.9 ?
C10 C9 H9B . . 109.9 ?
H9A C9 H9B . . 108.3 ?
O11 C10 C9 . . 111.6(3) ?
O11 C10 H10A . . 109.3 ?
C9 C10 H10A . . 109.3 ?
O11 C10 H10B . . 109.3 ?
C9 C10 H10B . . 109.3 ?
H10A C10 H10B . . 108.0 ?
C11A O11 C10 . . 117.1(3) ?
C12 C11A O11 . . 123.8(3) ?
C12 C11A C15A . . 121.5(3) ?
O11 C11A C15A . . 114.4(3) ?
C11A C12 C13 . . 119.5(3) ?
C11A C12 H12 . . 120.3 ?
C13 C12 H12 . . 120.3 ?
C14 C13 C12 . . 119.7(3) ?
C14 C13 H13 . . 120.2 ?
C12 C13 H13 . . 120.2 ?
C15 C14 C13 . . 120.7(3) ?
C15 C14 H14 . . 119.6 ?
C13 C14 H14 . . 119.6 ?
C14 C15 C15A . . 120.7(3) ?
C14 C15 H15 . . 119.7 ?
C15A C15 H15 . . 119.7 ?
C11A C15A C15 . . 117.9(3) ?
C11A C15A C16 . . 118.6(3) ?
C15 C15A C16 . . 123.1(3) ?
C17 C16 C15A . . 129.4(3) ?
C17 C16 H16 . . 115.3 ?
C15A C16 H16 . . 115.3 ?
C16 C17 C18 . . 121.4(3) ?
C16 C17 C21 . . 119.0(3) ?
C18 C17 C21 . . 119.5(3) ?
O18 C18 C19 . . 120.2(3) ?
O18 C18 C17 . . 120.3(3) ?
C19 C18 C17 . . 119.4(3) ?
C20 C19 C18 . . 120.5(3) ?
C20 C19 H19 . . 119.8 ?
C18 C19 H19 . . 119.8 ?
C19 C20 C20A . . 130.5(3) ?
C19 C20 H20 . . 114.7 ?
C20A C20 H20 . . 114.7 ?
C1 C20A C4A . . 117.8(3) ?
C1 C20A C20 . . 117.6(3) ?
C4A C20A C20 . . 124.6(3) ?
O21 C21 N1 . . 123.6(3) ?
O21 C21 C17 . . 121.6(3) ?
N1 C21 C17 . . 114.7(3) ?
N2 C22 C23 . . 123.8(3) ?
N2 C22 N1 . . 112.1(3) ?
C23 C22 N1 . . 124.0(3) ?
C24 C23 C22 . . 117.9(3) ?
C24 C23 H23 . . 121.1 ?
C22 C23 H23 . . 121.1 ?
C25 C24 C23 . . 119.8(3) ?
C25 C24 H24 . . 120.1 ?
C23 C24 H24 . . 120.1 ?
C24 C25 C26 . . 117.9(3) ?
C24 C25 H25 . . 121.1 ?
C26 C25 H25 . . 121.1 ?
N2 C26 C25 . . 123.9(3) ?
N2 C26 H26 . . 118.1 ?
C25 C26 H26 . . 118.1 ?

loop_
_geom_bond_atom_site_label_1
_geom_bond_atom_site_label_2
_geom_bond_site_symmetry_2
_geom_bond_distance
_geom_bond_publ_flag
N1 C21 . 1.370(4) ?
N1 C22 . 1.407(4) ?
N1 H1N . 0.88(3) ?
N2 C22 . 1.338(4) ?
N2 C26 . 1.341(4) ?
C1 C2 . 1.390(4) ?
C1 C20A . 1.401(4) ?
C1 H1 . 0.9500 ?
C2 C3 . 1.380(5) ?
C2 H2 . 0.9500 ?
C3 C4 . 1.386(5) ?
C3 H3 . 0.9500 ?
C4 C4A . 1.390(4) ?
C4 H4 . 0.9500 ?
C4A O5 . 1.371(4) ?
C4A C20A . 1.411(4) ?
O5 C6 . 1.441(4) ?
C6 C7 . 1.495(5) ?
C6 H6A . 0.9900 ?
C6 H6B . 0.9900 ?
C7 O8 . 1.415(4) ?
C7 H7A . 0.9900 ?
C7 H7B . 0.9900 ?
O8 C9 . 1.429(4) ?
C9 C10 . 1.495(5) ?
C9 H9A . 0.9900 ?
C9 H9B . 0.9900 ?
C10 O11 . 1.440(4) ?
C10 H10A . 0.9900 ?
C10 H10B . 0.9900 ?
O11 C11A . 1.385(4) ?
C11A C12 . 1.383(4) ?
C11A C15A . 1.394(4) ?
C12 C13 . 1.392(5) ?
C12 H12 . 0.9500 ?
C13 C14 . 1.386(5) ?
C13 H13 . 0.9500 ?
C14 C15 . 1.371(4) ?
C14 H14 . 0.9500 ?
C15 C15A . 1.405(4) ?
C15 H15 . 0.9500 ?
C15A C16 . 1.464(4) ?
C16 C17 . 1.350(4) ?
C16 H16 . 0.9500 ?
C17 C18 . 1.491(4) ?
C17 C21 . 1.518(4) ?
C18 O18 . 1.236(4) ?
C18 C19 . 1.477(4) ?
C19 C20 . 1.326(4) ?
C19 H19 . 0.9500 ?
C20 C20A . 1.463(4) ?
C20 H20 . 0.9500 ?
C21 O21 . 1.219(3) ?
C22 C23 . 1.385(4) ?
C23 C24 . 1.381(4) ?
C23 H23 . 0.9500 ?
C24 C25 . 1.380(4) ?
C24 H24 . 0.9500 ?
C25 C26 . 1.383(5) ?
C25 H25 . 0.9500 ?
C26 H26 . 0.9500 ?

loop_
_geom_hbond_atom_site_label_D
_geom_hbond_atom_site_label_H
_geom_hbond_atom_site_label_A
_geom_hbond_site_symmetry_A
_geom_hbond_distance_DH
_geom_hbond_distance_HA
_geom_hbond_distance_DA
_geom_hbond_angle_DHA
N1 H1N O18 . 0.88(3) 2.04(3) 2.737(3) 135(3)
C19 H19 O5 . 0.95 2.22 2.823(4) 120
C23 H23 O21 . 0.95 2.34 2.903(4) 117
C6 H6B O18 3_666 0.99 2.50 3.323(4) 140
C9 H9A O8 4_566 0.99 2.48 3.447(4) 165
C10 H10A O11 4_566 0.99 2.41 3.238(4) 140
C26 H26 C22 4_575 0.95 2.76 3.678(4) 164

loop_
_geom_torsion_atom_site_label_1
_geom_torsion_atom_site_label_2
_geom_torsion_atom_site_label_3
_geom_torsion_atom_site_label_4
_geom_torsion_site_symmetry_1
_geom_torsion_site_symmetry_2
_geom_torsion_site_symmetry_3
_geom_torsion_site_symmetry_4
_geom_torsion
_geom_torsion_publ_flag
C20A C1 C2 C3 . . . . 0.5(5) ?
C1 C2 C3 C4 . . . . 1.3(5) ?
C2 C3 C4 C4A . . . . -1.7(5) ?
C3 C4 C4A O5 . . . . 179.8(3) ?
C3 C4 C4A C20A . . . . 0.1(5) ?
C4 C4A O5 C6 . . . . -3.5(4) ?
C20A C4A O5 C6 . . . . 176.3(2) ?
C4A O5 C6 C7 . . . . -173.9(3) ?
O5 C6 C7 O8 . . . . -64.4(3) ?
C6 C7 O8 C9 . . . . -167.7(3) ?
C7 O8 C9 C10 . . . . -178.4(3) ?
O8 C9 C10 O11 . . . . 67.3(3) ?
C9 C10 O11 C11A . . . . 76.2(3) ?
C10 O11 C11A C12 . . . . 44.2(4) ?
C10 O11 C11A C15A . . . . -142.0(3) ?
O11 C11A C12 C13 . . . . 173.2(3) ?
C15A C11A C12 C13 . . . . -0.2(5) ?
C11A C12 C13 C14 . . . . -1.2(5) ?
C12 C13 C14 C15 . . . . 1.5(5) ?
C13 C14 C15 C15A . . . . -0.3(5) ?
C12 C11A C15A C15 . . . . 1.4(5) ?
O11 C11A C15A C15 . . . . -172.7(3) ?
C12 C11A C15A C16 . . . . -172.5(3) ?
O11 C11A C15A C16 . . . . 13.5(4) ?
C14 C15 C15A C11A . . . . -1.1(5) ?
C14 C15 C15A C16 . . . . 172.4(3) ?
C11A C15A C16 C17 . . . . -145.3(3) ?
C15 C15A C16 C17 . . . . 41.2(5) ?
C15A C16 C17 C18 . . . . -171.7(3) ?
C15A C16 C17 C21 . . . . 11.6(5) ?
C16 C17 C18 O18 . . . . 169.3(3) ?
C21 C17 C18 O18 . . . . -14.0(4) ?
C16 C17 C18 C19 . . . . -9.2(4) ?
C21 C17 C18 C19 . . . . 167.5(3) ?
O18 C18 C19 C20 . . . . 0.9(5) ?
C17 C18 C19 C20 . . . . 179.4(3) ?
C18 C19 C20 C20A . . . . 179.3(3) ?
C2 C1 C20A C4A . . . . -2.0(5) ?
C2 C1 C20A C20 . . . . 175.8(3) ?
O5 C4A C20A C1 . . . . -178.0(3) ?
C4 C4A C20A C1 . . . . 1.7(4) ?
O5 C4A C20A C20 . . . . 4.3(4) ?
C4 C4A C20A C20 . . . . -175.9(3) ?
C19 C20 C20A C1 . . . . -169.6(3) ?
C19 C20 C20A C4A . . . . 8.0(5) ?
C22 N1 C21 O21 . . . . 2.3(5) ?
C22 N1 C21 C17 . . . . 179.3(3) ?
C16 C17 C21 O21 . . . . 38.3(4) ?
C18 C17 C21 O21 . . . . -138.4(3) ?
C16 C17 C21 N1 . . . . -138.8(3) ?
C18 C17 C21 N1 . . . . 44.4(4) ?
C26 N2 C22 C23 . . . . 2.0(5) ?
C26 N2 C22 N1 . . . . 178.7(3) ?
C21 N1 C22 N2 . . . . 164.2(3) ?
C21 N1 C22 C23 . . . . -19.1(5) ?
N2 C22 C23 C24 . . . . -2.0(5) ?
N1 C22 C23 C24 . . . . -178.3(3) ?
C22 C23 C24 C25 . . . . 0.9(5) ?
C23 C24 C25 C26 . . . . 0.0(5) ?
C22 N2 C26 C25 . . . . -1.0(5) ?
C24 C25 C26 N2 . . . . 0.1(6) ?

_cod_database_fobs_code 2243541
